data_1100567
loop_
_publ_author_name
'Grebe, Jutta'
'Geiseler, Gertraud'
'Harms, Klaus'
'Neum\"uller, Bernhard'
'Dehnicke, Kurt'

_publ_section_title
;
 Domino Effect in the Buildup of N-I-N-I Chains of the
 N-Iodine(triphenylphosphane)imine
;
_journal_coden_ASTM ACIEF5
_journal_issue 1-2
_journal_name_full 'Angewandte Chemie, International Edition'
_journal_page_first 222
_journal_page_last 225
_journal_paper_doi 10.1002/(sici)1521-3773(19990115)38:1/2<222::aid-anie222>3.0.co;2-5
_journal_volume 38
_journal_year 1999
_chemical_formula_sum 'C37 H32 Cl2 I6 N2 P2'
_space_group_IT_number 2
_symmetry_cell_setting triclinic
_symmetry_Int_Tables_number 2
_symmetry_space_group_name_Hall '-P 1'
_symmetry_space_group_name_H-M 'P -1'
_cell_angle_alpha 95.99(1)
_cell_angle_beta 94.87(1)
_cell_angle_gamma 97.53(1)
_cell_formula_units_Z 2
_cell_length_a 9.856(1)
_cell_length_b 13.461(1)
_cell_length_c 16.698(1)
_cod_database_code 1100567

loop_
_symmetry_equiv_pos_site_id
_symmetry_equiv_pos_as_xyz
1 x,y,z
2 -x,-y,-z

loop_
_atom_site_label
_atom_site_type_symbol
_atom_site_fract_x
_atom_site_fract_y
_atom_site_fract_z
I1 I 0.23317(3) 0.64960(2) 0.19407(2)
I2 I 0.24098(4) 0.76855(2) 0.01141(2)
I3 I 0.01865(3) 0.41848(2) 0.22340(2)
I4 I 0.28610(4) 0.71903(3) -0.18351(2)
I5 I 0.19979(4) 0.87964(3) -0.28369(2)
I6 I 0.12441(4) 1.02225(4) -0.38538(3)
N1 N 0.2356(4) 0.7941(3) 0.1375(2)
N2 N 0.2188(4) 0.4961(3) 0.2454(2)
P1 P 0.34239(12) 0.89337(9) 0.17743(7)
P2 P 0.30135(12) 0.48942(9) 0.33179(7)
Cl1 Cl 0.5971(5) 0.6167(3) -0.0307(3)
Cl2 Cl 0.8627(5) 0.5903(4) 0.0398(3)
C1 C 0.2734(5) 1.0048(3) 0.1537(3)
C2 C 0.1361(6) 0.9969(4) 0.1232(4)
H1 H 0.08200 0.93320 0.11240
C3 C 0.0793(7) 1.0821(5) 0.1087(4)
H2 H -0.01350 1.07640 0.08810
C4 C 0.1578(8) 1.1759(4) 0.1241(4)
H3 H 0.11900 1.23380 0.11320
C5 C 0.2940(8) 1.1846(4) 0.1559(4)
H4 H 0.34670 1.24880 0.16710
C6 C 0.3531(6) 1.1004(4) 0.1715(3)
H5 H 0.44520 1.10690 0.19360
C7 C 0.5123(5) 0.8942(4) 0.1466(3)
C8 C 0.5668(5) 0.9597(4) 0.0951(3)
H6 H 0.51950 1.01240 0.08060
C9 C 0.6903(6) 0.9476(5) 0.0650(3)
H7 H 0.72680 0.99240 0.03020
C10 C 0.7610(6) 0.8703(5) 0.0857(4)
H8 H 0.84410 0.86150 0.06400
C11 C 0.7089(6) 0.8064(5) 0.1383(4)
H9 H 0.75880 0.75570 0.15440
C12 C 0.5847(6) 0.8162(4) 0.1675(3)
H10 H 0.54810 0.77050 0.20160
C13 C 0.3491(5) 0.8946(3) 0.2857(3)
C14 C 0.4723(5) 0.9024(4) 0.3345(3)
H11 H 0.55640 0.90940 0.31150
C15 C 0.4709(6) 0.8999(4) 0.4165(3)
H12 H 0.55420 0.90430 0.44940
C16 C 0.3489(6) 0.8910(4) 0.4509(3)
H13 H 0.34880 0.88800 0.50680
C17 C 0.2254(6) 0.8864(4) 0.4028(3)
H14 H 0.14200 0.88220 0.42650
C18 C 0.2254(5) 0.8878(4) 0.3202(3)
H15 H 0.14200 0.88420 0.28750
C19 C 0.4694(5) 0.5584(3) 0.3273(3)
C20 C 0.5423(5) 0.5332(4) 0.2623(3)
H16 H 0.50320 0.48130 0.22160
C21 C 0.6720(6) 0.5839(5) 0.2573(4)
H17 H 0.72110 0.56660 0.21320
C22 C 0.7293(6) 0.6601(5) 0.3169(4)
H18 H 0.81780 0.69440 0.31360
C23 C 0.6574(6) 0.6862(4) 0.3813(4)
H19 H 0.69680 0.73880 0.42130
C24 C 0.5276(6) 0.6356(4) 0.3876(3)
H20 H 0.46430 0.68600 0.39110
H21? H 0.53100 0.60690 0.43920
C25 C 0.2282(5) 0.5426(4) 0.4189(3)
C26 C 0.1414(7) 0.6141(4) 0.4104(4)
H22 H 0.11770 0.63340 0.35920
C27 C 0.0892(7) 0.6572(5) 0.4784(4)
H23 H 0.03080 0.70650 0.47310
C28 C 0.1224(7) 0.6284(5) 0.5536(4)
H24 H 0.08780 0.65890 0.59940
C29 C 0.2056(7) 0.5554(5) 0.5619(3)
H25 H 0.22690 0.53480 0.61300
C30 C 0.2580(6) 0.5122(5) 0.4943(3)
H26 H 0.31450 0.46170 0.49980
C31 C 0.3235(5) 0.3631(3) 0.3521(3)
C32 C 0.4516(6) 0.3308(4) 0.3546(3)
H27 H 0.52880 0.37480 0.34450
C33 C 0.4667(7) 0.2340(4) 0.3720(4)
H28 H 0.55420 0.21310 0.37430
C34 C 0.3561(7) 0.1695(4) 0.3856(3)
H29 H 0.36670 0.10370 0.39640
C35 C 0.2294(7) 0.1995(5) 0.3836(4)
H30 H 0.15330 0.15450 0.39390
C36 C 0.2114(6) 0.2957(5) 0.3665(5)
H31 H 0.12330 0.31540 0.36460
C37 C 0.7040(19) 0.5452(10) -0.0178(11)
H32 H 0.72440 0.51760 -0.07140
H33 H 0.65990 0.48850 0.00750

loop_
_atom_type_symbol
_atom_type_radius_bond
C 0.68
H 0.23
Cl 0.99
I 1.40
N 0.68
P 1.05
